data_7223035
loop_
_publ_author_name
'Lin, Shuang-Yan'
'Li, Xiao-Lei'
'Ke, Hongshan'
'Xu, Zhikun'

_publ_section_title
;
 A series of tetranuclear lanthanide compounds constructed by in situ
 polydentate ligands: synthesis, structure, and SMM behaviour of the
 Dy4compound
;
_journal_issue 47
_journal_name_full CrystEngComm
_journal_page_first 9167
_journal_paper_doi 10.1039/C5CE01818H
_journal_volume 17
_journal_year 2015
_chemical_formula_sum 'C98 H126 Gd4 N6 O40'
_chemical_formula_weight 2657.05
_chemical_name_systematic
; 
 ? 
;
_space_group_IT_number 15
_symmetry_cell_setting monoclinic
_symmetry_space_group_name_Hall '-C 2yc'
_symmetry_space_group_name_H-M 'C 1 2/c 1'
_atom_sites_solution_hydrogens geom
_atom_sites_solution_primary direct
_atom_sites_solution_secondary difmap
_audit_creation_method SHELXL-97
_audit_update_record
;
2015-10-10 deposited with the CCDC.
2015-10-26 downloaded from the CCDC.
;
_cell_angle_alpha 90.00
_cell_angle_beta 119.6570(10)
_cell_angle_gamma 90.00
_cell_formula_units_Z 4
_cell_length_a 26.8066(9)
_cell_length_b 16.8139(6)
_cell_length_c 27.5667(10)
_cell_measurement_reflns_used 9923
_cell_measurement_temperature 185(2)
_cell_measurement_theta_max 26.04
_cell_measurement_theta_min 2.56
_cell_volume 10797.3(7)
_computing_cell_refinement 'Bruker SAINT'
_computing_data_collection 'Bruker APEX2'
_computing_data_reduction 'Bruker SAINT'
_computing_molecular_graphics 'Bruker SHELXTL'
_computing_publication_material 'Bruker SHELXTL'
_computing_structure_refinement 'SHELXL-97 (Sheldrick, 1997)'
_computing_structure_solution 'SHELXS-97 (Sheldrick, 1990)'
_diffrn_ambient_temperature 185(2)
_diffrn_measured_fraction_theta_full 0.997
_diffrn_measured_fraction_theta_max 0.997
_diffrn_measurement_device_type 'Bruker APEX-II CCD'
_diffrn_measurement_method '\f and \w scans'
_diffrn_radiation_monochromator graphite
_diffrn_radiation_source 'fine-focus sealed tube'
_diffrn_radiation_type MoK\a
_diffrn_radiation_wavelength 0.71073
_diffrn_reflns_av_R_equivalents 0.0443
_diffrn_reflns_av_sigmaI/netI 0.0536
_diffrn_reflns_limit_h_max 24
_diffrn_reflns_limit_h_min -33
_diffrn_reflns_limit_k_max 20
_diffrn_reflns_limit_k_min -20
_diffrn_reflns_limit_l_max 34
_diffrn_reflns_limit_l_min -32
_diffrn_reflns_number 29529
_diffrn_reflns_theta_full 26.07
_diffrn_reflns_theta_max 26.07
_diffrn_reflns_theta_min 1.49
_exptl_absorpt_coefficient_mu 2.513
_exptl_absorpt_correction_T_max 0.7872
_exptl_absorpt_correction_T_min 0.7359
_exptl_absorpt_correction_type multi-scan
_exptl_absorpt_process_details '(Sadabs;bruker 2000)'
_exptl_crystal_colour yellow
_exptl_crystal_density_diffrn 1.635
_exptl_crystal_density_method 'not measured'
_exptl_crystal_description block
_exptl_crystal_F_000 5328
_exptl_crystal_size_max 0.13
_exptl_crystal_size_mid 0.12
_exptl_crystal_size_min 0.10
_refine_diff_density_max 2.100
_refine_diff_density_min -0.984
_refine_diff_density_rms 0.237
_refine_ls_extinction_method none
_refine_ls_goodness_of_fit_ref 1.127
_refine_ls_hydrogen_treatment constr
_refine_ls_matrix_type full
_refine_ls_number_parameters 678
_refine_ls_number_reflns 10669
_refine_ls_number_restraints 14
_refine_ls_restrained_S_all 1.141
_refine_ls_R_factor_all 0.0542
_refine_ls_R_factor_gt 0.0377
_refine_ls_shift/su_max 0.005
_refine_ls_shift/su_mean 0.000
_refine_ls_structure_factor_coef Fsqd
_refine_ls_weighting_details 'calc w=1/[\s^2^(Fo^2^)+(0.0554P)^2^+38.5091P] where P=(Fo^2^+2Fc^2^)/3'
_refine_ls_weighting_scheme calc
_refine_ls_wR_factor_gt 0.1031
_refine_ls_wR_factor_ref 0.1204
_reflns_number_gt 8455
_reflns_number_total 10669
_reflns_threshold_expression >2sigma(I)
_cod_data_source_file c5ce01818h2.cif
_cod_data_source_block 3
_cod_depositor_comments
;
The following automatic conversions were performed:

'_symmetry_cell_setting' value 'Monoclinic' changed to 'monoclinic'
according to
/usr/data/users/saulius/crontab/automatic-downloads/rss-feeds/RSC/lib/dictionaries/cif_core.dic
dictionary named 'cif_core.dic' version 2.4.2 from 2011-04-26.

Automatic conversion script
Id: cif_fix_values 3271 2015-04-21 07:52:19Z andrius 

 Adding full bibliography for 7223033--7223036.cif.
;
_cod_original_sg_symbol_H-M C2/c
_cod_database_code 7223035

loop_
_symmetry_equiv_pos_as_xyz
'x, y, z'
'-x, y, -z+1/2'
'x+1/2, y+1/2, z'
'-x+1/2, y+1/2, -z+1/2'
'-x, -y, -z'
'x, -y, z-1/2'
'-x+1/2, -y+1/2, -z'
'x+1/2, -y+1/2, z-1/2'

loop_
_atom_site_label
_atom_site_type_symbol
_atom_site_fract_x
_atom_site_fract_y
_atom_site_fract_z
_atom_site_U_iso_or_equiv
_atom_site_adp_type
_atom_site_occupancy
_atom_site_symmetry_multiplicity
_atom_site_calc_flag
_atom_site_refinement_flags
Gd1 Gd 0.420357(12) 0.342504(17) 0.437266(12) 0.01812(9) Uani 1 1 d .
Gd2 Gd 0.438596(12) 0.556043(16) 0.470949(11) 0.01657(9) Uani 1 1 d .
O1 O 0.35357(17) 0.6210(3) 0.44080(17) 0.0245(10) Uani 1 1 d .
O2 O 0.2156(2) 0.7367(3) 0.3239(2) 0.0518(15) Uani 1 1 d .
O3 O 0.46006(17) 0.4231(2) 0.51483(16) 0.0196(9) Uani 1 1 d .
O4 O 0.52154(16) 0.5507(2) 0.56265(16) 0.0177(8) Uani 1 1 d .
O5 O 0.4576(2) 0.5438(3) 0.67407(19) 0.0337(11) Uani 1 1 d .
H5 H 0.4919 0.5583 0.6876 0.051 Uiso 1 1 calc R
O6 O 0.36420(17) 0.4629(2) 0.40170(17) 0.0214(9) Uani 1 1 d .
O7 O 0.3448(2) 0.3508(3) 0.4656(2) 0.0310(11) Uani 1 1 d .
O8 O 0.2775(2) 0.5959(3) 0.2543(2) 0.0343(11) Uani 1 1 d .
O9 O 0.3166(2) 0.4983(4) 0.1302(2) 0.0492(14) Uani 1 1 d .
H9 H 0.2918 0.5323 0.1105 0.074 Uiso 1 1 calc R
O10 O 0.4246(2) 0.4583(3) 0.25209(19) 0.0368(12) Uani 1 1 d .
H10 H 0.4197 0.4433 0.2210 0.055 Uiso 1 1 calc R
O11 O 0.52363(17) 0.3116(2) 0.49445(17) 0.0202(9) Uani 1 1 d .
O12 O 0.57997(18) 0.3586(2) 0.60828(17) 0.0241(10) Uani 1 1 d .
O13 O 0.39014(18) 0.3571(2) 0.33817(17) 0.0236(9) Uani 1 1 d .
H13 H 0.3726 0.4054 0.3197 0.028 Uiso 1 1 calc R
O14 O 0.33998(18) 0.2513(3) 0.37645(18) 0.0280(10) Uani 1 1 d .
H14 H 0.3055 0.2508 0.3783 0.034 Uiso 1 1 calc R
O15 O 0.4573(2) 0.1583(3) 0.2961(2) 0.0429(13) Uani 1 1 d .
H15 H 0.4486 0.1881 0.2686 0.064 Uiso 1 1 calc R
O16 O 0.42682(19) 0.2326(3) 0.49664(18) 0.0282(10) Uani 1 1 d .
O17 O 0.3432(2) 0.1682(3) 0.4561(2) 0.0400(12) Uani 1 1 d .
O18 O 0.2323(3) 0.3454(3) 0.2165(3) 0.0543(15) Uani 1 1 d .
H18 H 0.2551 0.3138 0.2140 0.081 Uiso 1 1 calc R
O19 O 0.2637(3) 0.6272(4) 0.0681(3) 0.079(2) Uani 1 1 d D
H19 H 0.2286 0.6388 0.0500 0.118 Uiso 1 1 calc R
O20 O 0.4322(3) 0.1941(5) 0.1872(3) 0.093(2) Uani 1 1 d U
H20 H 0.4613 0.1752 0.1874 0.139 Uiso 1 1 calc .
N1 N 0.4091(2) 0.5399(3) 0.5433(2) 0.0197(11) Uani 1 1 d .
N2 N 0.3220(2) 0.4740(3) 0.2665(2) 0.0260(12) Uani 1 1 d D
H2 H 0.2896 0.4346 0.2476 0.039 Uiso 1 1 d RD
N3 N 0.4482(2) 0.2266(3) 0.3957(2) 0.0237(11) Uani 1 1 d .
C1 C 0.3117(3) 0.6300(4) 0.4505(3) 0.0250(14) Uani 1 1 d .
C2 C 0.2597(3) 0.6679(4) 0.4113(3) 0.0293(15) Uani 1 1 d .
C3 C 0.2151(3) 0.6772(4) 0.4226(3) 0.0380(18) Uani 1 1 d .
H3 H 0.1806 0.7009 0.3949 0.046 Uiso 1 1 calc R
C4 C 0.2181(3) 0.6540(4) 0.4715(3) 0.0382(18) Uani 1 1 d .
C5 C 0.2683(3) 0.6167(4) 0.5102(3) 0.0340(16) Uani 1 1 d .
H5A H 0.2715 0.5995 0.5445 0.041 Uiso 1 1 calc R
C6 C 0.3146(3) 0.6033(4) 0.5009(3) 0.0296(15) Uani 1 1 d .
C7 C 0.2559(3) 0.6986(4) 0.3601(3) 0.0351(17) Uani 1 1 d .
H7 H 0.2874 0.6881 0.3543 0.042 Uiso 1 1 calc R
C8 C 0.1693(3) 0.6668(5) 0.4845(4) 0.051(2) Uani 1 1 d .
H8A H 0.1744 0.7181 0.5031 0.076 Uiso 1 1 calc R
H8B H 0.1699 0.6241 0.5089 0.076 Uiso 1 1 calc R
H8C H 0.1324 0.6663 0.4496 0.076 Uiso 1 1 calc R
C9 C 0.3644(3) 0.5619(4) 0.5452(3) 0.0261(14) Uani 1 1 d .
H9A H 0.3635 0.5503 0.5785 0.031 Uiso 1 1 calc R
C10 C 0.4545(2) 0.4930(4) 0.5892(2) 0.0202(13) Uani 1 1 d .
C11 C 0.4552(3) 0.4128(4) 0.5632(2) 0.0217(13) Uani 1 1 d .
H11A H 0.4879 0.3806 0.5908 0.026 Uiso 1 1 calc R
H11B H 0.4193 0.3835 0.5533 0.026 Uiso 1 1 calc R
C12 C 0.5107(3) 0.5377(4) 0.6077(2) 0.0221(13) Uani 1 1 d .
H12A H 0.5092 0.5896 0.6238 0.027 Uiso 1 1 calc R
H12B H 0.5428 0.5067 0.6372 0.027 Uiso 1 1 calc R
C13 C 0.4476(3) 0.4759(4) 0.6399(3) 0.0253(14) Uani 1 1 d .
H13A H 0.4083 0.4560 0.6271 0.030 Uiso 1 1 calc R
H13B H 0.4749 0.4334 0.6624 0.030 Uiso 1 1 calc R
C14 C 0.3077(3) 0.4687(4) 0.3759(2) 0.0221(13) Uani 1 1 d .
C15 C 0.2771(3) 0.5082(4) 0.3235(3) 0.0252(14) Uani 1 1 d .
C16 C 0.2185(3) 0.5151(4) 0.2968(3) 0.0294(15) Uani 1 1 d .
H16 H 0.1995 0.5408 0.2615 0.035 Uiso 1 1 calc R
C17 C 0.1851(3) 0.4855(5) 0.3197(3) 0.0366(17) Uani 1 1 d .
C18 C 0.2147(3) 0.4472(4) 0.3707(3) 0.0308(15) Uani 1 1 d .
H18A H 0.1943 0.4280 0.3883 0.037 Uiso 1 1 calc R
C19 C 0.2742(3) 0.4362(4) 0.3970(3) 0.0283(15) Uani 1 1 d .
C20 C 0.2990(3) 0.3862(4) 0.4465(3) 0.0332(16) Uani 1 1 d .
H20A H 0.2778 0.3804 0.4655 0.040 Uiso 1 1 calc R
C21 C 0.1213(3) 0.4935(5) 0.2896(4) 0.051(2) Uani 1 1 d .
H21A H 0.1049 0.4538 0.3037 0.077 Uiso 1 1 calc R
H21B H 0.1063 0.4851 0.2496 0.077 Uiso 1 1 calc R
H21C H 0.1109 0.5469 0.2957 0.077 Uiso 1 1 calc R
C22 C 0.3098(3) 0.5378(4) 0.2954(3) 0.0271(14) Uani 1 1 d .
H22 H 0.3468 0.5620 0.3241 0.032 Uiso 1 1 calc R
C23 C 0.3302(3) 0.5159(4) 0.2242(3) 0.0291(15) Uani 1 1 d .
C24 C 0.3001(3) 0.5964(5) 0.2176(3) 0.0426(19) Uani 1 1 d .
H24A H 0.3278 0.6406 0.2271 0.051 Uiso 1 1 calc R
H24B H 0.2688 0.6034 0.1786 0.051 Uiso 1 1 calc R
C25 C 0.3031(3) 0.4661(5) 0.1703(3) 0.0406(18) Uani 1 1 d .
H25A H 0.3175 0.4107 0.1792 0.049 Uiso 1 1 calc R
H25B H 0.2609 0.4649 0.1542 0.049 Uiso 1 1 calc R
C26 C 0.3932(3) 0.5306(4) 0.2452(3) 0.0333(16) Uani 1 1 d .
H26A H 0.3973 0.5655 0.2185 0.040 Uiso 1 1 calc R
H26B H 0.4099 0.5587 0.2814 0.040 Uiso 1 1 calc R
C27 C 0.5449(3) 0.2415(4) 0.5143(3) 0.0227(13) Uani 1 1 d .
C28 C 0.5838(2) 0.2294(4) 0.5722(3) 0.0218(13) Uani 1 1 d .
C29 C 0.6074(3) 0.1537(4) 0.5925(3) 0.0291(15) Uani 1 1 d .
H29 H 0.6338 0.1478 0.6312 0.035 Uiso 1 1 calc R
C30 C 0.5937(3) 0.0879(4) 0.5584(3) 0.0339(16) Uani 1 1 d .
C31 C 0.5546(3) 0.0997(4) 0.5020(3) 0.0299(15) Uani 1 1 d .
H31 H 0.5445 0.0554 0.4776 0.036 Uiso 1 1 calc R
C32 C 0.5294(3) 0.1731(4) 0.4794(3) 0.0242(14) Uani 1 1 d .
C33 C 0.5959(3) 0.2885(4) 0.6139(3) 0.0278(15) Uani 1 1 d .
H33 H 0.6197 0.2715 0.6514 0.033 Uiso 1 1 calc R
C34 C 0.6187(3) 0.0073(4) 0.5812(3) 0.045(2) Uani 1 1 d .
H34A H 0.6402 0.0094 0.6220 0.068 Uiso 1 1 calc R
H34B H 0.6445 -0.0083 0.5672 0.068 Uiso 1 1 calc R
H34C H 0.5876 -0.0317 0.5690 0.068 Uiso 1 1 calc R
C35 C 0.4865(3) 0.1733(4) 0.4202(3) 0.0253(14) Uani 1 1 d .
H35 H 0.4872 0.1304 0.3981 0.030 Uiso 1 1 calc R
C36 C 0.4022(3) 0.2162(4) 0.3368(3) 0.0251(14) Uani 1 1 d .
C37 C 0.3981(3) 0.2957(4) 0.3076(3) 0.0282(15) Uani 1 1 d .
H37A H 0.4337 0.3051 0.3060 0.034 Uiso 1 1 calc R
H37B H 0.3654 0.2945 0.2689 0.034 Uiso 1 1 calc R
C38 C 0.3465(3) 0.1993(4) 0.3385(3) 0.0294(15) Uani 1 1 d .
H38A H 0.3132 0.2060 0.3005 0.035 Uiso 1 1 calc R
H38B H 0.3468 0.1434 0.3500 0.035 Uiso 1 1 calc R
C39 C 0.4093(3) 0.1492(4) 0.3038(3) 0.0302(15) Uani 1 1 d .
H39A H 0.4130 0.0983 0.3234 0.036 Uiso 1 1 calc R
H39B H 0.3742 0.1459 0.2667 0.036 Uiso 1 1 calc R
C40 C 0.4164(3) 0.1237(4) 0.5453(3) 0.0358(17) Uani 1 1 d .
C41 C 0.3817(4) 0.0652(4) 0.5490(4) 0.047(2) Uani 1 1 d .
H41 H 0.3425 0.0611 0.5210 0.056 Uiso 1 1 calc R
C42 C 0.4045(5) 0.0130(5) 0.5939(4) 0.057(2) Uani 1 1 d .
H42 H 0.3804 -0.0257 0.5968 0.068 Uiso 1 1 calc R
C43 C 0.4609(4) 0.0163(5) 0.6336(4) 0.060(3) Uani 1 1 d .
H43 H 0.4761 -0.0197 0.6642 0.072 Uiso 1 1 calc R
C44 C 0.4953(4) 0.0718(6) 0.6290(4) 0.075(3) Uani 1 1 d U
H44 H 0.5351 0.0731 0.6557 0.090 Uiso 1 1 calc R
C45 C 0.4723(4) 0.1274(6) 0.5851(4) 0.066(3) Uani 1 1 d .
H45 H 0.4962 0.1678 0.5834 0.080 Uiso 1 1 calc R
C46 C 0.3940(3) 0.1795(4) 0.4962(3) 0.0317(16) Uani 1 1 d .
C47 C 0.2167(4) 0.3152(5) 0.2550(4) 0.052(2) Uani 1 1 d .
H47A H 0.2477 0.3253 0.2931 0.078 Uiso 1 1 calc R
H47B H 0.2101 0.2577 0.2493 0.078 Uiso 1 1 calc R
H47C H 0.1816 0.3414 0.2492 0.078 Uiso 1 1 calc R
C48 C 0.2976(6) 0.6992(7) 0.0814(7) 0.129(6) Uani 1 1 d D
H48A H 0.2753 0.7441 0.0834 0.193 Uiso 1 1 calc R
H48B H 0.3078 0.7095 0.0524 0.193 Uiso 1 1 calc R
H48C H 0.3327 0.6929 0.1176 0.193 Uiso 1 1 calc R
C49 C 0.4280(4) 0.2755(6) 0.1749(5) 0.075(3) Uani 1 1 d .
H49A H 0.3911 0.2958 0.1690 0.113 Uiso 1 1 calc R
H49B H 0.4306 0.2837 0.1410 0.113 Uiso 1 1 calc R
H49C H 0.4594 0.3039 0.2061 0.113 Uiso 1 1 calc R

loop_
_atom_site_aniso_label
_atom_site_aniso_U_11
_atom_site_aniso_U_22
_atom_site_aniso_U_33
_atom_site_aniso_U_23
_atom_site_aniso_U_13
_atom_site_aniso_U_12
Gd1 0.01719(16) 0.01762(16) 0.01752(16) -0.00028(11) 0.00705(12) -0.00071(11)
Gd2 0.01583(15) 0.01750(16) 0.01537(16) 0.00074(11) 0.00696(12) 0.00019(11)
O1 0.019(2) 0.028(2) 0.025(2) 0.0044(19) 0.0100(19) 0.0028(18)
O2 0.037(3) 0.067(4) 0.041(3) 0.020(3) 0.012(3) 0.020(3)
O3 0.021(2) 0.022(2) 0.018(2) 0.0001(17) 0.0113(18) -0.0005(17)
O4 0.019(2) 0.020(2) 0.016(2) 0.0001(16) 0.0098(17) -0.0011(16)
O5 0.032(3) 0.046(3) 0.027(3) -0.010(2) 0.018(2) -0.006(2)
O6 0.017(2) 0.022(2) 0.022(2) -0.0003(18) 0.0075(18) -0.0009(17)
O7 0.029(3) 0.029(3) 0.037(3) 0.005(2) 0.018(2) 0.001(2)
O8 0.041(3) 0.035(3) 0.034(3) 0.012(2) 0.024(2) 0.013(2)
O9 0.046(3) 0.077(4) 0.034(3) 0.006(3) 0.026(3) 0.008(3)
O10 0.035(3) 0.055(3) 0.026(3) 0.003(2) 0.019(2) 0.006(2)
O11 0.018(2) 0.019(2) 0.021(2) -0.0012(17) 0.0077(18) 0.0000(17)
O12 0.022(2) 0.023(2) 0.024(2) 0.0042(18) 0.0090(19) 0.0008(18)
O13 0.026(2) 0.020(2) 0.022(2) -0.0005(17) 0.0094(19) 0.0028(18)
O14 0.020(2) 0.030(2) 0.034(3) -0.006(2) 0.013(2) -0.0044(19)
O15 0.037(3) 0.049(3) 0.044(3) -0.013(3) 0.021(3) 0.002(2)
O16 0.028(2) 0.026(2) 0.030(3) 0.007(2) 0.014(2) -0.001(2)
O17 0.038(3) 0.038(3) 0.039(3) 0.003(2) 0.015(2) -0.013(2)
O18 0.051(4) 0.053(4) 0.053(4) -0.010(3) 0.022(3) -0.005(3)
O19 0.057(4) 0.091(6) 0.090(6) 0.015(4) 0.038(4) 0.025(4)
O20 0.097(5) 0.076(5) 0.082(5) 0.004(4) 0.025(4) -0.015(4)
N1 0.018(3) 0.023(3) 0.018(3) -0.001(2) 0.009(2) -0.001(2)
N2 0.026(3) 0.026(3) 0.025(3) 0.002(2) 0.013(2) 0.000(2)
N3 0.021(3) 0.023(3) 0.022(3) -0.002(2) 0.007(2) -0.001(2)
C1 0.022(3) 0.019(3) 0.031(4) -0.003(3) 0.010(3) 0.000(3)
C2 0.018(3) 0.028(4) 0.036(4) 0.003(3) 0.009(3) 0.004(3)
C3 0.024(4) 0.038(4) 0.049(5) 0.006(4) 0.016(3) 0.009(3)
C4 0.030(4) 0.030(4) 0.058(5) 0.001(3) 0.024(4) 0.004(3)
C5 0.033(4) 0.036(4) 0.041(4) 0.000(3) 0.023(3) 0.001(3)
C6 0.029(4) 0.025(3) 0.035(4) 0.003(3) 0.015(3) 0.005(3)
C7 0.021(4) 0.039(4) 0.036(4) 0.005(3) 0.006(3) 0.006(3)
C8 0.037(5) 0.048(5) 0.082(7) 0.003(4) 0.040(5) 0.010(4)
C9 0.026(3) 0.030(4) 0.025(3) 0.000(3) 0.014(3) 0.001(3)
C10 0.018(3) 0.024(3) 0.020(3) 0.002(2) 0.010(3) 0.001(2)
C11 0.025(3) 0.022(3) 0.018(3) 0.004(2) 0.011(3) -0.003(3)
C12 0.022(3) 0.029(3) 0.014(3) -0.003(2) 0.009(3) -0.004(3)
C13 0.024(3) 0.034(4) 0.020(3) 0.000(3) 0.012(3) -0.001(3)
C14 0.021(3) 0.023(3) 0.021(3) -0.005(3) 0.009(3) 0.001(2)
C15 0.026(3) 0.027(3) 0.024(3) -0.002(3) 0.013(3) 0.000(3)
C16 0.028(4) 0.035(4) 0.024(4) 0.000(3) 0.013(3) 0.000(3)
C17 0.024(4) 0.052(5) 0.032(4) 0.007(3) 0.013(3) 0.008(3)
C18 0.023(3) 0.041(4) 0.032(4) 0.003(3) 0.017(3) 0.001(3)
C19 0.028(4) 0.030(4) 0.034(4) 0.000(3) 0.021(3) 0.000(3)
C20 0.029(4) 0.042(4) 0.029(4) 0.004(3) 0.015(3) 0.001(3)
C21 0.029(4) 0.073(6) 0.050(5) 0.024(4) 0.018(4) 0.003(4)
C22 0.026(3) 0.027(3) 0.027(3) 0.004(3) 0.012(3) 0.001(3)
C23 0.030(4) 0.033(4) 0.025(4) 0.007(3) 0.014(3) 0.004(3)
C24 0.049(5) 0.043(5) 0.047(5) 0.019(4) 0.032(4) 0.020(4)
C25 0.037(4) 0.062(5) 0.024(4) -0.004(4) 0.016(3) 0.000(4)
C26 0.034(4) 0.041(4) 0.028(4) 0.006(3) 0.017(3) 0.002(3)
C27 0.017(3) 0.019(3) 0.033(4) 0.005(3) 0.013(3) 0.003(2)
C28 0.017(3) 0.021(3) 0.025(3) 0.000(3) 0.009(3) -0.003(2)
C29 0.027(4) 0.029(4) 0.026(4) 0.003(3) 0.009(3) 0.000(3)
C30 0.032(4) 0.027(4) 0.040(4) 0.005(3) 0.016(3) 0.008(3)
C31 0.030(4) 0.024(3) 0.038(4) -0.001(3) 0.019(3) 0.002(3)
C32 0.023(3) 0.021(3) 0.027(3) -0.001(3) 0.011(3) 0.002(3)
C33 0.025(3) 0.029(4) 0.025(4) 0.007(3) 0.009(3) 0.003(3)
C34 0.051(5) 0.026(4) 0.042(5) 0.008(3) 0.010(4) 0.008(3)
C35 0.030(4) 0.018(3) 0.031(4) -0.004(3) 0.017(3) 0.001(3)
C36 0.021(3) 0.026(3) 0.021(3) -0.007(3) 0.004(3) 0.001(3)
C37 0.022(3) 0.032(4) 0.024(4) -0.004(3) 0.007(3) 0.001(3)
C38 0.023(3) 0.025(3) 0.030(4) -0.008(3) 0.006(3) -0.003(3)
C39 0.027(4) 0.026(4) 0.029(4) -0.010(3) 0.008(3) -0.003(3)
C40 0.042(4) 0.034(4) 0.038(4) 0.009(3) 0.025(4) 0.004(3)
C41 0.066(6) 0.037(4) 0.048(5) 0.005(4) 0.036(4) 0.001(4)
C42 0.096(8) 0.029(4) 0.073(7) 0.008(4) 0.062(6) 0.000(5)
C43 0.068(7) 0.060(6) 0.072(7) 0.040(5) 0.049(6) 0.027(5)
C44 0.058(5) 0.091(6) 0.070(6) 0.039(5) 0.028(5) 0.008(5)
C45 0.040(5) 0.084(7) 0.066(6) 0.041(6) 0.019(5) 0.001(5)
C46 0.037(4) 0.028(4) 0.033(4) 0.001(3) 0.020(3) 0.005(3)
C47 0.054(5) 0.045(5) 0.047(5) -0.004(4) 0.018(4) -0.002(4)
C48 0.100(12) 0.107(12) 0.170(16) 0.009(11) 0.060(11) 0.008(9)
C49 0.059(6) 0.056(6) 0.086(8) 0.008(6) 0.018(6) -0.007(5)

loop_
_atom_type_symbol
_atom_type_description
_atom_type_scat_dispersion_real
_atom_type_scat_dispersion_imag
_atom_type_scat_source
C C 0.0033 0.0016 'International Tables Vol C Tables 4.2.6.8 and 6.1.1.4'
H H 0.0000 0.0000 'International Tables Vol C Tables 4.2.6.8 and 6.1.1.4'
N N 0.0061 0.0033 'International Tables Vol C Tables 4.2.6.8 and 6.1.1.4'
O O 0.0106 0.0060 'International Tables Vol C Tables 4.2.6.8 and 6.1.1.4'
Gd Gd -0.1653 3.9035 'International Tables Vol C Tables 4.2.6.8 and 6.1.1.4'

loop_
_geom_angle_atom_site_label_1
_geom_angle_atom_site_label_2
_geom_angle_atom_site_label_3
_geom_angle
_geom_angle_site_symmetry_1
_geom_angle_site_symmetry_3
O3 Gd1 O4 63.40(13) . 5_666
O3 Gd1 O16 88.61(14) . .
O4 Gd1 O16 138.57(14) 5_666 .
O3 Gd1 O6 78.04(14) . .
O4 Gd1 O6 69.16(13) 5_666 .
O16 Gd1 O6 137.32(14) . .
O3 Gd1 O13 136.40(14) . .
O4 Gd1 O13 77.30(13) 5_666 .
O16 Gd1 O13 134.88(14) . .
O6 Gd1 O13 70.63(14) . .
O3 Gd1 O11 70.95(14) . .
O4 Gd1 O11 68.38(13) 5_666 .
O16 Gd1 O11 74.02(14) . .
O6 Gd1 O11 135.25(13) . .
O13 Gd1 O11 112.39(14) . .
O3 Gd1 O14 146.62(14) . .
O4 Gd1 O14 144.35(14) 5_666 .
O16 Gd1 O14 74.56(15) . .
O6 Gd1 O14 94.87(14) . .
O13 Gd1 O14 67.23(14) . .
O11 Gd1 O14 128.44(13) . .
O3 Gd1 O7 75.58(14) . .
O4 Gd1 O7 125.93(14) 5_666 .
O16 Gd1 O7 68.31(15) . .
O6 Gd1 O7 69.13(14) . .
O13 Gd1 O7 118.02(15) . .
O11 Gd1 O7 129.44(14) . .
O14 Gd1 O7 71.47(15) . .
O3 Gd1 N3 139.79(15) . .
O4 Gd1 N3 103.94(15) 5_666 .
O16 Gd1 N3 77.35(16) . .
O6 Gd1 N3 135.89(15) . .
O13 Gd1 N3 65.44(15) . .
O11 Gd1 N3 68.99(14) . .
O14 Gd1 N3 64.91(15) . .
O7 Gd1 N3 129.98(15) . .
O3 Gd1 Gd2 41.23(10) . .
O4 Gd1 Gd2 42.03(9) 5_666 .
O16 Gd1 Gd2 128.24(11) . .
O6 Gd1 Gd2 42.68(9) . .
O13 Gd1 Gd2 96.50(9) . .
O11 Gd1 Gd2 94.43(9) . .
O14 Gd1 Gd2 137.04(10) . .
O7 Gd1 Gd2 83.91(10) . .
N3 Gd1 Gd2 145.75(11) . .
O3 Gd1 Gd2 42.13(10) . 5_666
O4 Gd1 Gd2 38.40(9) 5_666 5_666
O16 Gd1 Gd2 100.36(10) . 5_666
O6 Gd1 Gd2 96.30(9) . 5_666
O13 Gd1 Gd2 111.90(10) . 5_666
O11 Gd1 Gd2 39.62(9) . 5_666
O14 Gd1 Gd2 167.69(10) . 5_666
O7 Gd1 Gd2 117.56(11) . 5_666
N3 Gd1 Gd2 103.22(11) . 5_666
Gd2 Gd1 Gd2 54.818(9) . 5_666
O1 Gd2 O4 129.69(14) . .
O1 Gd2 O11 81.50(14) . 5_666
O4 Gd2 O11 68.51(13) . 5_666
O1 Gd2 O12 70.69(14) . 5_666
O4 Gd2 O12 129.32(13) . 5_666
O11 Gd2 O12 71.07(14) 5_666 5_666
O1 Gd2 O3 124.07(14) . .
O4 Gd2 O3 65.22(13) . .
O11 Gd2 O3 133.17(13) 5_666 .
O12 Gd2 O3 149.53(14) 5_666 .
O1 Gd2 O4 138.15(14) . 5_666
O4 Gd2 O4 91.15(12) . 5_666
O11 Gd2 O4 129.23(13) 5_666 5_666
O12 Gd2 O4 91.47(13) 5_666 5_666
O3 Gd2 O4 59.42(12) . 5_666
O1 Gd2 N1 71.89(15) . .
O4 Gd2 N1 69.48(14) . .
O11 Gd2 N1 91.21(15) 5_666 .
O12 Gd2 N1 140.44(15) 5_666 .
O3 Gd2 N1 66.38(14) . .
O4 Gd2 N1 125.61(14) 5_666 .
O1 Gd2 O6 75.34(14) . .
O4 Gd2 O6 138.53(13) . .
O11 Gd2 O6 152.54(13) 5_666 .
O12 Gd2 O6 87.30(13) 5_666 .
O3 Gd2 O6 73.32(13) . .
O4 Gd2 O6 66.02(13) 5_666 .
N1 Gd2 O6 95.35(14) . .
O1 Gd2 O3 141.32(14) . 5_666
O4 Gd2 O3 59.12(12) . 5_666
O11 Gd2 O3 67.18(13) 5_666 5_666
O12 Gd2 O3 77.82(13) 5_666 5_666
O3 Gd2 O3 94.38(12) . 5_666
O4 Gd2 O3 62.56(12) 5_666 5_666
N1 Gd2 O3 128.41(14) . 5_666
O6 Gd2 O3 125.67(13) . 5_666
O1 Gd2 Gd2 171.66(11) . 5_666
O4 Gd2 Gd2 46.60(9) . 5_666
O11 Gd2 Gd2 101.68(9) 5_666 5_666
O12 Gd2 Gd2 117.60(10) 5_666 5_666
O3 Gd2 Gd2 48.41(9) . 5_666
O4 Gd2 Gd2 44.56(9) 5_666 5_666
N1 Gd2 Gd2 100.20(11) . 5_666
O6 Gd2 Gd2 103.33(9) . 5_666
O3 Gd2 Gd2 45.97(9) 5_666 5_666
O1 Gd2 Gd1 113.02(11) . .
O4 Gd2 Gd1 99.60(9) . .
O11 Gd2 Gd1 165.44(9) 5_666 .
O12 Gd2 Gd1 113.79(10) 5_666 .
O3 Gd2 Gd1 37.85(9) . .
O4 Gd2 Gd1 39.73(9) 5_666 .
N1 Gd2 Gd1 92.31(11) . .
O6 Gd2 Gd1 40.84(9) . .
O3 Gd2 Gd1 99.80(9) 5_666 .
Gd2 Gd2 Gd1 63.783(9) 5_666 .
O1 Gd2 Gd1 121.25(11) . 5_666
O4 Gd2 Gd1 37.88(9) . 5_666
O11 Gd2 Gd1 40.29(9) 5_666 5_666
O12 Gd2 Gd1 91.56(10) 5_666 5_666
O3 Gd2 Gd1 99.67(9) . 5_666
O4 Gd2 Gd1 95.94(9) 5_666 5_666
N1 Gd2 Gd1 97.01(11) . 5_666
O6 Gd2 Gd1 161.87(9) . 5_666
O3 Gd2 Gd1 36.90(9) 5_666 5_666
Gd2 Gd2 Gd1 61.399(10) 5_666 5_666
Gd1 Gd2 Gd1 125.182(9) . 5_666
C1 O1 Gd2 143.1(4) . .
C11 O3 Gd1 126.0(3) . .
C11 O3 Gd2 117.7(3) . .
Gd1 O3 Gd2 100.91(14) . .
C11 O3 Gd2 117.2(3) . 5_666
Gd1 O3 Gd2 100.97(14) . 5_666
Gd2 O3 Gd2 85.62(12) . 5_666
C12 O4 Gd1 122.1(3) . 5_666
C12 O4 Gd2 116.2(3) . .
Gd1 O4 Gd2 103.72(14) 5_666 .
C12 O4 Gd2 121.6(3) . 5_666
Gd1 O4 Gd2 98.24(14) 5_666 5_666
Gd2 O4 Gd2 88.85(12) . 5_666
C14 O6 Gd1 126.6(4) . .
C14 O6 Gd2 129.2(4) . .
Gd1 O6 Gd2 96.47(14) . .
C20 O7 Gd1 133.2(4) . .
C24 O8 C22 105.5(5) . .
C27 O11 Gd2 130.5(4) . 5_666
C27 O11 Gd1 125.2(4) . .
Gd2 O11 Gd1 100.08(14) 5_666 .
C33 O12 Gd2 125.1(4) . 5_666
C37 O13 Gd1 121.9(4) . .
C38 O14 Gd1 119.1(3) . .
C46 O16 Gd1 136.5(4) . .
C9 N1 C10 120.7(5) . .
C9 N1 Gd2 132.3(4) . .
C10 N1 Gd2 106.9(3) . .
C22 N2 C23 104.0(5) . .
C35 N3 C36 120.6(5) . .
C35 N3 Gd1 129.6(4) . .
C36 N3 Gd1 108.2(3) . .
O1 C1 C2 121.6(6) . .
O1 C1 C6 122.3(6) . .
C2 C1 C6 116.1(6) . .
C3 C2 C1 120.6(7) . .
C3 C2 C7 121.6(6) . .
C1 C2 C7 117.7(6) . .
C4 C3 C2 123.7(7) . .
C3 C4 C5 116.8(7) . .
C3 C4 C8 123.3(7) . .
C5 C4 C8 119.9(7) . .
C4 C5 C6 122.7(7) . .
C5 C6 C1 120.1(6) . .
C5 C6 C9 116.7(6) . .
C1 C6 C9 123.2(6) . .
O2 C7 C2 125.7(7) . .
N1 C9 C6 126.2(6) . .
N1 C10 C13 117.7(5) . .
N1 C10 C12 106.3(5) . .
C13 C10 C12 109.5(5) . .
N1 C10 C11 105.3(5) . .
C13 C10 C11 107.3(5) . .
C12 C10 C11 110.5(5) . .
O3 C11 C10 111.2(5) . .
O4 C12 C10 112.2(5) . .
O5 C13 C10 112.8(5) . .
O6 C14 C19 123.3(6) . .
O6 C14 C15 120.8(6) . .
C19 C14 C15 115.9(6) . .
C16 C15 C14 121.1(6) . .
C16 C15 C22 119.9(6) . .
C14 C15 C22 118.9(6) . .
C15 C16 C17 122.7(6) . .
C18 C17 C16 116.4(6) . .
C18 C17 C21 122.1(6) . .
C16 C17 C21 121.5(6) . .
C17 C18 C19 121.5(6) . .
C14 C19 C18 122.3(6) . .
C14 C19 C20 121.8(6) . .
C18 C19 C20 115.9(6) . .
O7 C20 C19 125.4(6) . .
O8 C22 N2 106.4(5) . .
O8 C22 C15 110.7(5) . .
N2 C22 C15 112.3(5) . .
N2 C23 C26 110.7(5) . .
N2 C23 C25 108.7(6) . .
C26 C23 C25 111.3(6) . .
N2 C23 C24 103.9(5) . .
C26 C23 C24 108.9(6) . .
C25 C23 C24 113.2(6) . .
O8 C24 C23 107.2(5) . .
O9 C25 C23 111.2(6) . .
O10 C26 C23 112.5(6) . .
O11 C27 C32 121.7(6) . .
O11 C27 C28 121.6(6) . .
C32 C27 C28 116.6(5) . .
C29 C28 C27 120.7(6) . .
C29 C28 C33 115.5(6) . .
C27 C28 C33 123.4(6) . .
C30 C29 C28 122.7(6) . .
C29 C30 C31 116.4(6) . .
C29 C30 C34 121.8(6) . .
C31 C30 C34 121.8(6) . .
C30 C31 C32 123.7(6) . .
C31 C32 C27 119.8(6) . .
C31 C32 C35 116.1(6) . .
C27 C32 C35 124.0(6) . .
O12 C33 C28 129.3(6) . .
N3 C35 C32 125.0(6) . .
N3 C36 C39 117.5(5) . .
N3 C36 C37 106.0(5) . .
C39 C36 C37 109.2(5) . .
N3 C36 C38 106.3(5) . .
C39 C36 C38 106.9(5) . .
C37 C36 C38 110.9(5) . .
O13 C37 C36 108.4(5) . .
O14 C38 C36 112.2(5) . .
O15 C39 C36 113.8(5) . .
C45 C40 C41 119.0(7) . .
C45 C40 C46 119.4(7) . .
C41 C40 C46 121.5(7) . .
C42 C41 C40 119.8(9) . .
C43 C42 C41 121.1(8) . .
C42 C43 C44 119.1(8) . .
C43 C44 C45 120.5(10) . .
C40 C45 C44 120.4(9) . .
O16 C46 O17 124.1(6) . .
O16 C46 C40 118.1(6) . .
O17 C46 C40 117.9(6) . .

loop_
_geom_bond_atom_site_label_1
_geom_bond_atom_site_label_2
_geom_bond_distance
_geom_bond_site_symmetry_2
Gd1 O3 2.300(4) .
Gd1 O4 2.377(4) 5_666
Gd1 O16 2.417(4) .
Gd1 O6 2.422(4) .
Gd1 O13 2.447(4) .
Gd1 O11 2.470(4) .
Gd1 O14 2.497(4) .
Gd1 O7 2.509(5) .
Gd1 N3 2.551(5) .
Gd1 Gd2 3.6801(4) .
Gd1 Gd2 3.7604(4) 5_666
Gd2 O1 2.281(4) .
Gd2 O4 2.404(4) .
Gd2 O11 2.436(4) 5_666
Gd2 O12 2.450(4) 5_666
Gd2 O3 2.470(4) .
Gd2 O4 2.489(4) 5_666
Gd2 N1 2.498(5) .
Gd2 O6 2.511(4) .
Gd2 O3 2.570(4) 5_666
Gd2 Gd2 3.4259(6) 5_666
Gd2 Gd1 3.7604(4) 5_666
O1 C1 1.284(7) .
O2 C7 1.229(8) .
O3 C11 1.414(7) .
O3 Gd2 2.570(4) 5_666
O4 C12 1.424(7) .
O4 Gd1 2.377(4) 5_666
O4 Gd2 2.489(4) 5_666
O5 C13 1.419(7) .
O6 C14 1.320(7) .
O7 C20 1.225(8) .
O8 C24 1.413(8) .
O8 C22 1.420(8) .
O9 C25 1.430(9) .
O10 C26 1.436(8) .
O11 C27 1.305(7) .
O11 Gd2 2.436(4) 5_666
O12 C33 1.237(7) .
O12 Gd2 2.450(4) 5_666
O13 C37 1.414(7) .
O14 C38 1.440(7) .
O15 C39 1.413(8) .
O16 C46 1.249(8) .
O17 C46 1.275(8) .
O18 C47 1.412(10) .
O19 C48 1.449(8) .
O20 C49 1.400(11) .
N1 C9 1.280(8) .
N1 C10 1.476(7) .
N2 C22 1.466(8) .
N2 C23 1.467(8) .
N3 C35 1.276(8) .
N3 C36 1.486(8) .
C1 C2 1.424(9) .
C1 C6 1.428(9) .
C2 C3 1.385(10) .
C2 C7 1.456(10) .
C3 C4 1.366(11) .
C4 C5 1.385(10) .
C4 C8 1.533(10) .
C5 C6 1.404(9) .
C6 C9 1.465(9) .
C10 C13 1.523(8) .
C10 C12 1.529(8) .
C10 C11 1.532(8) .
C14 C19 1.399(9) .
C14 C15 1.425(9) .
C15 C16 1.371(9) .
C15 C22 1.514(9) .
C16 C17 1.417(9) .
C17 C18 1.384(9) .
C17 C21 1.491(9) .
C18 C19 1.400(9) .
C19 C20 1.453(9) .
C23 C26 1.510(9) .
C23 C25 1.539(10) .
C23 C24 1.541(9) .
C27 C32 1.423(9) .
C27 C28 1.424(8) .
C28 C29 1.408(9) .
C28 C33 1.430(9) .
C29 C30 1.378(9) .
C30 C31 1.394(10) .
C30 C34 1.503(9) .
C31 C32 1.396(9) .
C32 C35 1.460(9) .
C36 C39 1.518(8) .
C36 C37 1.536(9) .
C36 C38 1.543(9) .
C40 C45 1.351(11) .
C40 C41 1.393(10) .
C40 C46 1.506(10) .
C41 C42 1.387(11) .
C42 C43 1.360(13) .
C43 C44 1.361(13) .
C44 C45 1.408(12) .
